data_4312750
loop_
_publ_author_name
'David Parker'
'Horst Puschmann'
'Andrei S. Batsanov'
'Kanthi Senanayake'

_publ_contact_author 'Andrei S.Batsanov'
_publ_contact_author_email a.s.batsanov@durham.ac.uk
_publ_section_title
;
 Structural Analysis of Nine-Coordinate Lanthanide Complexes: Steric
 Control of the Metal-Water Distance Across the Series
;
_journal_name_full 'Inorganic Chemistry'
_journal_page_first 8646
_journal_page_last 8651
_journal_paper_doi 10.1021/ic030203z
_journal_volume 42
_journal_year 2003
_chemical_absolute_configuration ad
_chemical_formula_moiety 'C48 H66 N8 Nd O5 3+,3(C F3 O3 S 1-),3(H2 O)'
_chemical_formula_sum 'C51 H72 F9 N8 Nd O17 S3'
_chemical_formula_weight 1480.59
_chemical_name_systematic
;
  ?
;
_space_group_IT_number 4
_symmetry_cell_setting monoclinic
_symmetry_space_group_name_Hall 'P 2yb'
_symmetry_space_group_name_H-M 'P 1 21 1'
_atom_sites_solution_hydrogens difmap
_atom_sites_solution_primary direct
_atom_sites_solution_secondary difmap
_audit_creation_method SHELXL-97
_cell_angle_alpha 90.00
_cell_angle_beta 101.55(1)
_cell_angle_gamma 90.00
_cell_formula_units_Z 2
_cell_length_a 14.757(3)
_cell_length_b 11.587(3)
_cell_length_c 19.305(5)
_cell_measurement_reflns_used 9108
_cell_measurement_temperature 120(2)
_cell_measurement_theta_max 30.46
_cell_measurement_theta_min 2.25
_cell_volume 3234.1(14)
_computing_cell_refinement 'SMART version 5.625 (Bruker, 2001)'
_computing_data_collection 'SMART version 5.625 (Bruker, 2001)'
_computing_data_reduction 'SAINT version 6.28A (Bruker, 2002)'
_computing_molecular_graphics 'SHELXTL version 5.10 (Bruker, 1997)'
_computing_publication_material 'SHELXTL version 5.10 (Bruker, 1997)'
_computing_structure_refinement 'SHELXTL version 6.12 (Bruker, 2001)'
_computing_structure_solution 'SHELXTL version 6.12 (Bruker, 2001)'
_diffrn_ambient_temperature 120(2)
_diffrn_detector_area_resol_mean 8
_diffrn_measured_fraction_theta_full 0.980
_diffrn_measured_fraction_theta_max 0.980
_diffrn_measurement_device_type 'APEX CCD area detector'
_diffrn_measurement_method '\w scans'
_diffrn_radiation_monochromator graphite
_diffrn_radiation_source '60W microfocus Bede Microsource with glass polycapillary optics'
_diffrn_radiation_type MoK\a
_diffrn_radiation_wavelength 0.71073
_diffrn_reflns_av_R_equivalents 0.0170
_diffrn_reflns_av_sigmaI/netI 0.0201
_diffrn_reflns_limit_h_max 20
_diffrn_reflns_limit_h_min -20
_diffrn_reflns_limit_k_max 16
_diffrn_reflns_limit_k_min -16
_diffrn_reflns_limit_l_max 26
_diffrn_reflns_limit_l_min -26
_diffrn_reflns_number 56440
_diffrn_reflns_theta_full 30.00
_diffrn_reflns_theta_max 30.00
_diffrn_reflns_theta_min 2.33
_exptl_absorpt_coefficient_mu 0.996
_exptl_absorpt_correction_T_max 0.8257
_exptl_absorpt_correction_T_min 0.7852
_exptl_absorpt_correction_type multi-scan
_exptl_absorpt_process_details 'SADABS v.2.03 (Sheldrick, 2001), R(int)=0.024 before correction'
_exptl_crystal_colour colourless
_exptl_crystal_density_diffrn 1.520
_exptl_crystal_density_method 'not measured'
_exptl_crystal_description 'oblique block'
_exptl_crystal_F_000 1518
_exptl_crystal_size_max 0.3
_exptl_crystal_size_mid 0.2
_exptl_crystal_size_min 0.2
_refine_diff_density_max 1.049
_refine_diff_density_min -0.781
_refine_diff_density_rms 0.076
_refine_ls_abs_structure_details 'Flack H D (1983), Acta Cryst. A39, 876-881'
_refine_ls_abs_structure_Flack -0.019(5)
_refine_ls_extinction_method none
_refine_ls_goodness_of_fit_ref 1.072
_refine_ls_hydrogen_treatment constr
_refine_ls_matrix_type full
_refine_ls_number_parameters 834
_refine_ls_number_reflns 18146
_refine_ls_number_restraints 31
_refine_ls_restrained_S_all 1.073
_refine_ls_R_factor_all 0.0259
_refine_ls_R_factor_gt 0.0247
_refine_ls_shift/su_max 0.007
_refine_ls_shift/su_mean 0.000
_refine_ls_structure_factor_coef Fsqd
_refine_ls_weighting_details 'calc w=1/[\s^2^(Fo^2^)+(0.0390P)^2^+1.5198P] where P=(Fo^2^+2Fc^2^)/3'
_refine_ls_weighting_scheme calc
_refine_ls_wR_factor_gt 0.0645
_refine_ls_wR_factor_ref 0.0654
_reflns_Friedel_coverage 0.87
_reflns_number_gt 17655
_reflns_number_total 18146
_reflns_threshold_expression I>2\s(I)
_cod_data_source_file ic030203z_3.cif
_cod_data_source_block 02srv269
_cod_depositor_comments
;
The following automatic conversions were performed:

'_symmetry_cell_setting' value 'Monoclinic' changed to 'monoclinic'
according to the built-in table from CIF Core dictionary named
'cif_core.dic' version 2.4.1 from 2010-06-29.

Automatic conversion script
Id: cif_fix_values 1646 2011-03-28 12:23:43Z adriana 
;
_cod_database_code 4312750

loop_
_symmetry_equiv_pos_as_xyz
'x, y, z'
'-x, y+1/2, -z'

loop_
_atom_site_label
_atom_site_type_symbol
_atom_site_fract_x
_atom_site_fract_y
_atom_site_fract_z
_atom_site_U_iso_or_equiv
_atom_site_adp_type
_atom_site_occupancy
_atom_site_symmetry_multiplicity
_atom_site_calc_flag
_atom_site_refinement_flags
_atom_site_disorder_assembly
_atom_site_disorder_group
Nd Nd 0.303770(5) 0.698109(10) 0.720104(4) 0.01160(3) Uani 1 1 d . . .
O1 O 0.17041(11) 0.65100(14) 0.76943(8) 0.0194(3) Uani 1 1 d . . .
O2 O 0.38927(11) 0.66372(13) 0.83724(7) 0.0177(3) Uani 1 1 d . . .
O3 O 0.43826(10) 0.62421(13) 0.68075(8) 0.0166(3) Uani 1 1 d . . .
O4 O 0.22211(11) 0.61978(14) 0.60995(8) 0.0177(3) Uani 1 1 d . . .
O5 O 0.30105(11) 0.48428(14) 0.73730(9) 0.0213(3) Uani 1 1 d . . .
H051 H 0.3497 0.4509 0.7588 0.032 Uiso 1 1 d R . .
H052 H 0.2659 0.4511 0.7609 0.032 Uiso 1 1 d R . .
N1 N 0.15970(12) 0.83930(15) 0.67801(9) 0.0152(3) Uani 1 1 d . . .
N2 N 0.29039(12) 0.86377(15) 0.81702(9) 0.0155(3) Uani 1 1 d . . .
N3 N 0.44975(12) 0.84209(15) 0.74200(9) 0.0143(3) Uani 1 1 d . . .
N4 N 0.31967(12) 0.82168(15) 0.60304(9) 0.0146(3) Uani 1 1 d . . .
N10 N 0.02199(12) 0.67720(16) 0.77856(10) 0.0219(4) Uani 1 1 d . . .
H10 H -0.0314 0.7103 0.7612 0.026 Uiso 1 1 calc R . .
N20 N 0.41931(12) 0.67755(15) 0.95558(9) 0.0193(4) Uani 1 1 d . . .
H20 H 0.4117 0.7162 0.9932 0.023 Uiso 1 1 calc R . .
N30 N 0.58918(12) 0.62749(17) 0.67512(10) 0.0196(3) Uani 1 1 d . . .
H30 H 0.6429 0.6627 0.6867 0.023 Uiso 1 1 calc R . .
N40 N 0.18175(12) 0.60791(16) 0.49133(9) 0.0187(3) Uani 1 1 d . . .
H40 H 0.1877 0.6352 0.4499 0.022 Uiso 1 1 calc R . .
C1 C 0.16303(15) 0.94323(18) 0.72406(11) 0.0187(4) Uani 1 1 d . . .
H1A H 0.2050 1.0011 0.7097 0.024 Uiso 1 1 d R . .
H1B H 0.1002 0.9774 0.7167 0.024 Uiso 1 1 d R . .
C2 C 0.19687(15) 0.91771(19) 0.80285(11) 0.0190(4) Uani 1 1 d . . .
H2A H 0.1522 0.8651 0.8186 0.025 Uiso 1 1 d R . .
H2B H 0.1987 0.9900 0.8301 0.025 Uiso 1 1 d R . .
C3 C 0.36053(14) 0.95527(18) 0.81539(11) 0.0176(4) Uani 1 1 d . . .
H3A H 0.3377 1.0072 0.7751 0.023 Uiso 1 1 d R . .
H3B H 0.3674 1.0013 0.8592 0.023 Uiso 1 1 d R . .
C4 C 0.45457(14) 0.90873(18) 0.80881(11) 0.0168(4) Uani 1 1 d . . .
H4A H 0.4782 0.8575 0.8493 0.022 Uiso 1 1 d R . .
H4B H 0.4986 0.9735 0.8106 0.022 Uiso 1 1 d R . .
C5 C 0.44677(15) 0.92625(19) 0.68284(11) 0.0187(4) Uani 1 1 d . . .
H5A H 0.4053 0.9908 0.6891 0.024 Uiso 1 1 d R . .
H5B H 0.5098 0.9581 0.6856 0.024 Uiso 1 1 d R . .
C6 C 0.41372(14) 0.87334(18) 0.61031(10) 0.0168(4) Uani 1 1 d . . .
H6A H 0.4580 0.8132 0.6022 0.022 Uiso 1 1 d R . .
H6B H 0.4126 0.9338 0.5741 0.022 Uiso 1 1 d R . .
C7 C 0.24920(14) 0.91559(18) 0.59111(11) 0.0185(4) Uani 1 1 d . . .
H7A H 0.2718 0.9805 0.6231 0.024 Uiso 1 1 d R . .
H7B H 0.2422 0.9438 0.5421 0.024 Uiso 1 1 d R . .
C8 C 0.15502(14) 0.87866(19) 0.60384(11) 0.0172(4) Uani 1 1 d . . .
H8A H 0.1313 0.8152 0.5710 0.022 Uiso 1 1 d R . .
H8B H 0.1109 0.9436 0.5935 0.022 Uiso 1 1 d R . .
C10 C 0.07670(14) 0.76974(19) 0.68178(11) 0.0178(4) Uani 1 1 d . . .
H10A H 0.0240 0.8222 0.6831 0.023 Uiso 1 1 d R . .
H10B H 0.0602 0.7214 0.6390 0.023 Uiso 1 1 d R . .
C11 C 0.09297(12) 0.6950(3) 0.74746(9) 0.0173(3) Uani 1 1 d . . .
C12 C 0.03023(17) 0.6033(2) 0.84164(14) 0.0289(5) Uani 1 1 d . . .
H12 H 0.0667 0.5333 0.8346 0.035 Uiso 1 1 d R . .
C13 C -0.0668(2) 0.5659(3) 0.84787(17) 0.0389(7) Uani 1 1 d . . .
H13A H -0.0952 0.5243 0.8049 0.045(6) Uiso 1 1 d R . .
H13B H -0.0634 0.5153 0.8888 0.045(6) Uiso 1 1 d R . .
H13C H -0.1045 0.6335 0.8532 0.045(6) Uiso 1 1 d R . .
C14 C 0.08126(19) 0.6654(3) 0.90716(14) 0.0339(6) Uani 1 1 d . . .
C15 C 0.0607(2) 0.7796(3) 0.92159(17) 0.0428(7) Uani 1 1 d . . .
H15 H 0.0144 0.8208 0.8898 0.051 Uiso 1 1 d R . .
C16 C 0.1070(3) 0.8342(5) 0.9818(2) 0.0639(12) Uani 1 1 d . . .
H16 H 0.0911 0.9108 0.9916 0.077 Uiso 1 1 d R . .
C17 C 0.1758(3) 0.7784(6) 1.0289(2) 0.0691(14) Uani 1 1 d . . .
H17 H 0.2088 0.8167 1.0697 0.083 Uiso 1 1 d R . .
C18 C 0.1959(3) 0.6656(5) 1.01614(18) 0.0661(15) Uani 1 1 d . . .
H18 H 0.2410 0.6251 1.0493 0.079 Uiso 1 1 d R . .
C19 C 0.1500(2) 0.6079(4) 0.95499(17) 0.0465(8) Uani 1 1 d . . .
H19 H 0.1672 0.5317 0.9453 0.056 Uiso 1 1 d R . .
C20 C 0.30622(15) 0.80822(19) 0.88749(11) 0.0184(4) Uani 1 1 d . . .
H20A H 0.3295 0.8659 0.9244 0.024 Uiso 1 1 d R . .
H20B H 0.2467 0.7777 0.8962 0.024 Uiso 1 1 d R . .
C21 C 0.37627(13) 0.7116(2) 0.89228(10) 0.0158(4) Uani 1 1 d . . .
C22 C 0.48005(15) 0.57512(19) 0.96374(11) 0.0192(4) Uani 1 1 d . . .
H22 H 0.4642 0.5281 0.9197 0.023 Uiso 1 1 d R . .
C23 C 0.45954(17) 0.5021(2) 1.02435(12) 0.0253(4) Uani 1 1 d . . .
H23A H 0.3938 0.4802 1.0141 0.040(5) Uiso 1 1 d R . .
H23B H 0.4981 0.4327 1.0296 0.040(5) Uiso 1 1 d R . .
H23C H 0.4732 0.5467 1.0682 0.040(5) Uiso 1 1 d R . .
C24 C 0.58063(16) 0.6111(2) 0.97278(12) 0.0226(4) Uani 1 1 d . . .
C25 C 0.62434(17) 0.6746(2) 1.03026(14) 0.0337(7) Uani 1 1 d . . .
H25 H 0.5901 0.6988 1.0643 0.040 Uiso 1 1 d R . .
C26 C 0.71672(18) 0.7052(4) 1.03775(16) 0.0457(7) Uani 1 1 d . . .
H26 H 0.7454 0.7504 1.0770 0.055 Uiso 1 1 d R . .
C27 C 0.7657(2) 0.6719(4) 0.9870(2) 0.0550(10) Uani 1 1 d . . .
H27 H 0.8291 0.6930 0.9917 0.066 Uiso 1 1 d R . .
C28 C 0.7217(3) 0.6107(5) 0.9290(3) 0.0679(13) Uani 1 1 d . . .
H28 H 0.7562 0.5850 0.8954 0.082 Uiso 1 1 d R . .
C29 C 0.6293(2) 0.5796(3) 0.92168(18) 0.0441(7) Uani 1 1 d . . .
H29 H 0.5998 0.5371 0.8814 0.053 Uiso 1 1 d R . .
C30 C 0.53307(14) 0.76865(19) 0.74936(11) 0.0187(4) Uani 1 1 d . . .
H30A H 0.5864 0.8150 0.7412 0.024 Uiso 1 1 d R . .
H30B H 0.5488 0.7379 0.7980 0.024 Uiso 1 1 d R . .
C31 C 0.51691(14) 0.66833(17) 0.69838(11) 0.0157(4) Uani 1 1 d . . .
C32 C 0.58066(15) 0.5240(2) 0.63010(12) 0.0214(4) Uani 1 1 d . . .
H32 H 0.5443 0.4647 0.6503 0.026 Uiso 1 1 d R . .
C33 C 0.67699(17) 0.4757(2) 0.63058(14) 0.0305(5) Uani 1 1 d . . .
H33A H 0.7083 0.4610 0.6795 0.046(6) Uiso 1 1 d R . .
H33B H 0.6716 0.4036 0.6038 0.046(6) Uiso 1 1 d R . .
H33C H 0.7132 0.5312 0.6092 0.046(6) Uiso 1 1 d R . .
C34 C 0.52762(16) 0.55031(19) 0.55590(12) 0.0216(4) Uani 1 1 d . . .
C35 C 0.55480(18) 0.6391(2) 0.51535(13) 0.0267(5) Uani 1 1 d . . .
H35 H 0.6069 0.6851 0.5354 0.032 Uiso 1 1 d R . .
C36 C 0.5053(2) 0.6606(2) 0.44733(14) 0.0318(5) Uani 1 1 d . . .
H36 H 0.5264 0.7193 0.4203 0.038 Uiso 1 1 d R . .
C37 C 0.4279(2) 0.5946(3) 0.41909(14) 0.0339(6) Uani 1 1 d . . .
H37 H 0.3941 0.6115 0.3730 0.041 Uiso 1 1 d R . .
C38 C 0.40109(18) 0.5071(2) 0.45894(14) 0.0321(5) Uani 1 1 d . . .
H38 H 0.3485 0.4619 0.4390 0.039 Uiso 1 1 d R . .
C39 C 0.45008(17) 0.4854(2) 0.52685(13) 0.0261(5) Uani 1 1 d . . .
H39 H 0.4295 0.4253 0.5531 0.031 Uiso 1 1 d R . .
C40 C 0.30428(14) 0.74097(19) 0.54259(10) 0.0171(4) Uani 1 1 d . . .
H40A H 0.2845 0.7845 0.4981 0.022 Uiso 1 1 d R . .
H40B H 0.3636 0.7019 0.5408 0.022 Uiso 1 1 d R . .
C41 C 0.23131(14) 0.65257(19) 0.54963(10) 0.0158(3) Uani 1 1 d . . .
C42 C 0.11665(15) 0.51296(19) 0.49487(11) 0.0190(4) Uani 1 1 d . . .
H42 H 0.1461 0.4588 0.5330 0.023 Uiso 1 1 d R . .
C43 C 0.10011(17) 0.4484(2) 0.42493(13) 0.0261(5) Uani 1 1 d . . .
H43A H 0.1598 0.4240 0.4146 0.041(6) Uiso 1 1 d R . .
H43B H 0.0614 0.3807 0.4279 0.041(6) Uiso 1 1 d R . .
H43C H 0.0684 0.4991 0.3872 0.041(6) Uiso 1 1 d R . .
C44 C 0.02796(15) 0.5582(2) 0.51308(12) 0.0215(4) Uani 1 1 d . . .
C45 C -0.02399(18) 0.6432(2) 0.47156(15) 0.0289(5) Uani 1 1 d . . .
H45 H -0.0023 0.6755 0.4328 0.035 Uiso 1 1 d R . .
C46 C -0.1068(2) 0.6810(2) 0.48770(19) 0.0395(7) Uani 1 1 d . . .
H46 H -0.1419 0.7391 0.4597 0.047 Uiso 1 1 d R . .
C47 C -0.1375(2) 0.6349(3) 0.5449(2) 0.0438(8) Uani 1 1 d . . .
H47 H -0.1943 0.6610 0.5556 0.053 Uiso 1 1 d R . .
C48 C -0.0872(2) 0.5504(3) 0.58631(18) 0.0405(7) Uani 1 1 d . . .
H48 H -0.1090 0.5190 0.6252 0.049 Uiso 1 1 d R . .
C49 C -0.00456(18) 0.5120(2) 0.57005(14) 0.0295(5) Uani 1 1 d . . .
H49 H 0.0300 0.4534 0.5979 0.035 Uiso 1 1 d R . .
S1 S 0.51654(4) 0.29215(5) 0.83115(3) 0.02489(11) Uani 1 1 d . . .
O6 O 0.47532(15) 0.40049(17) 0.80557(12) 0.0379(5) Uani 1 1 d . . .
O7 O 0.56170(15) 0.29211(19) 0.90468(10) 0.0355(4) Uani 1 1 d . . .
O8 O 0.45980(15) 0.1925(3) 0.80857(10) 0.0428(4) Uani 1 1 d . . .
C50 C 0.6122(2) 0.2764(3) 0.78523(16) 0.0403(7) Uani 1 1 d . . .
F1 F 0.65883(19) 0.1808(3) 0.80480(14) 0.0793(9) Uani 1 1 d . . .
F2 F 0.58098(18) 0.2725(2) 0.71547(10) 0.0583(6) Uani 1 1 d . . .
F3 F 0.67061(15) 0.3652(2) 0.79921(11) 0.0609(6) Uani 1 1 d . . .
S2 S 0.07253(7) 0.28910(7) 0.74273(5) 0.04602(19) Uani 1 1 d . . .
O9 O 0.1629(4) 0.2453(14) 0.7604(4) 0.192(7) Uani 0.625(4) 1 d P A 1
O10 O 0.0162(3) 0.2127(6) 0.6928(2) 0.0690(15) Uani 0.625(4) 1 d P A 1
O11 O 0.0581(12) 0.3987(5) 0.7374(4) 0.231(8) Uani 0.625(4) 1 d P A 1
C51 C 0.0331(4) 0.2504(6) 0.8237(4) 0.0433(14) Uiso 0.625(4) 1 d PD A 1
F4 F 0.0713(3) 0.3132(3) 0.87926(16) 0.0551(10) Uani 0.625(4) 1 d PD A 1
F5 F 0.0511(6) 0.1420(4) 0.8430(3) 0.108(3) Uani 0.625(4) 1 d PD A 1
F6 F -0.0551(3) 0.2650(6) 0.8190(2) 0.0984(19) Uani 0.625(4) 1 d PD A 1
O9' O -0.0101(5) 0.3411(7) 0.7035(4) 0.0536(18) Uiso 0.375(4) 1 d P A 2
O10' O 0.1398(5) 0.3727(7) 0.7779(4) 0.0551(18) Uiso 0.375(4) 1 d P A 2
O11' O 0.1139(4) 0.2024(7) 0.7039(3) 0.0442(13) Uiso 0.375(4) 1 d P A 2
C51' C 0.0364(5) 0.2153(8) 0.8109(4) 0.042(2) Uiso 0.375(4) 1 d PD A 2
F4' F -0.0246(5) 0.1375(6) 0.7871(4) 0.0675(19) Uiso 0.375(4) 1 d PD A 2
F5' F 0.0030(5) 0.2860(6) 0.8531(4) 0.0634(18) Uiso 0.375(4) 1 d PD A 2
F6' F 0.1045(5) 0.1631(6) 0.8516(4) 0.061(2) Uiso 0.375(4) 1 d PD A 2
S3 S 0.79585(4) 0.87383(7) 0.73945(3) 0.03039(13) Uani 1 1 d . . .
O12 O 0.7471(2) 0.9604(3) 0.69430(13) 0.0726(10) Uani 1 1 d . . .
O13 O 0.75174(16) 0.7614(3) 0.73711(17) 0.0634(8) Uani 1 1 d . . .
O14 O 0.89328(12) 0.86549(17) 0.74087(10) 0.0292(4) Uani 1 1 d . . .
C52 C 0.78975(18) 0.9247(2) 0.82727(14) 0.0309(5) Uani 1 1 d . . .
F7 F 0.82886(16) 1.0276(2) 0.83854(14) 0.0654(7) Uani 1 1 d . . .
F8 F 0.83584(17) 0.8574(2) 0.87709(11) 0.0660(7) Uani 1 1 d . . .
F9 F 0.70326(12) 0.93512(17) 0.83622(10) 0.0403(4) Uani 1 1 d . . .
O1W O 0.2951(2) 0.3520(3) 0.59353(16) 0.0660(8) Uani 1 1 d . . .
H1W1 H 0.3167 0.3192 0.6320 0.099 Uiso 1 1 d R . .
H2W1 H 0.2867 0.4031 0.6222 0.099 Uiso 1 1 d R . .
O2W O 0.30427(17) 0.17758(18) 0.69296(14) 0.0465(6) Uani 1 1 d . . .
H1W2 H 0.2620 0.1855 0.7160 0.070 Uiso 1 1 d R . .
H2W2 H 0.3503 0.1816 0.7265 0.070 Uiso 1 1 d R . .
O3W O -0.18608(15) 0.1902(3) 0.64660(10) 0.0534(6) Uani 1 1 d . . .
H1W3 H -0.1400 0.2305 0.6649 0.080 Uiso 1 1 d R . .
H2W3 H -0.2097 0.1351 0.6648 0.080 Uiso 1 1 d R . .

loop_
_atom_site_aniso_label
_atom_site_aniso_U_11
_atom_site_aniso_U_22
_atom_site_aniso_U_33
_atom_site_aniso_U_23
_atom_site_aniso_U_13
_atom_site_aniso_U_12
Nd 0.01076(4) 0.01397(4) 0.00967(4) -0.00005(4) 0.00106(3) 0.00079(4)
O1 0.0146(7) 0.0233(7) 0.0214(7) 0.0062(6) 0.0061(5) 0.0029(6)
O2 0.0206(7) 0.0205(7) 0.0108(6) -0.0004(5) -0.0003(5) 0.0044(5)
O3 0.0125(6) 0.0209(7) 0.0166(6) -0.0031(5) 0.0031(5) 0.0005(5)
O4 0.0189(7) 0.0218(7) 0.0114(6) -0.0003(5) 0.0004(5) -0.0049(6)
O5 0.0221(8) 0.0166(7) 0.0248(7) 0.0033(6) 0.0035(6) 0.0007(6)
N1 0.0135(7) 0.0182(8) 0.0138(7) 0.0017(6) 0.0024(6) 0.0009(6)
N2 0.0150(8) 0.0175(8) 0.0134(7) -0.0004(6) 0.0012(6) 0.0030(6)
N3 0.0136(7) 0.0166(7) 0.0125(7) -0.0020(6) 0.0017(6) 0.0012(6)
N4 0.0128(7) 0.0173(8) 0.0132(7) -0.0004(6) 0.0015(6) -0.0017(6)
N10 0.0149(7) 0.0291(13) 0.0229(8) 0.0053(7) 0.0070(6) 0.0039(7)
N20 0.0217(8) 0.0237(12) 0.0119(7) 0.0001(6) 0.0018(6) 0.0043(6)
N30 0.0130(8) 0.0247(9) 0.0213(8) -0.0053(7) 0.0042(6) 0.0010(6)
N40 0.0189(8) 0.0234(9) 0.0126(7) -0.0013(6) -0.0001(6) -0.0058(7)
C1 0.0171(9) 0.0185(9) 0.0193(9) -0.0003(7) 0.0003(7) 0.0056(7)
C2 0.0166(9) 0.0222(10) 0.0174(9) -0.0020(7) 0.0014(7) 0.0054(7)
C3 0.0164(9) 0.0178(9) 0.0180(9) -0.0024(7) 0.0023(7) 0.0025(7)
C4 0.0167(9) 0.0182(9) 0.0146(8) -0.0049(7) 0.0010(7) -0.0005(7)
C5 0.0193(9) 0.0203(9) 0.0160(9) -0.0014(7) 0.0024(7) -0.0065(7)
C6 0.0152(9) 0.0201(9) 0.0151(8) 0.0009(7) 0.0031(7) -0.0045(7)
C7 0.0164(9) 0.0186(9) 0.0203(9) 0.0054(7) 0.0032(7) 0.0020(7)
C8 0.0138(9) 0.0223(9) 0.0142(8) 0.0062(7) 0.0002(7) 0.0024(7)
C10 0.0121(8) 0.0242(10) 0.0168(9) 0.0025(7) 0.0020(7) -0.0002(7)
C11 0.0161(7) 0.0189(8) 0.0177(7) 0.0018(11) 0.0049(6) -0.0031(11)
C12 0.0247(11) 0.0328(12) 0.0332(12) 0.0153(10) 0.0158(10) 0.0063(9)
C13 0.0280(13) 0.0455(16) 0.0483(16) 0.0179(13) 0.0200(12) 0.0014(11)
C14 0.0254(12) 0.0565(19) 0.0230(11) 0.0143(10) 0.0122(9) 0.0047(10)
C15 0.0314(14) 0.069(2) 0.0315(14) -0.0074(14) 0.0133(12) 0.0051(14)
C16 0.055(2) 0.102(3) 0.0377(17) -0.021(2) 0.0156(16) 0.000(2)
C17 0.059(2) 0.122(4) 0.0288(17) -0.013(2) 0.0135(16) -0.009(3)
C18 0.0451(19) 0.123(5) 0.0259(14) 0.0328(19) -0.0025(13) -0.008(2)
C19 0.0343(15) 0.068(2) 0.0379(15) 0.0296(15) 0.0102(12) 0.0028(15)
C20 0.0185(9) 0.0221(10) 0.0145(8) -0.0007(7) 0.0033(7) 0.0057(7)
C21 0.0145(7) 0.0172(11) 0.0151(7) 0.0005(8) 0.0015(6) -0.0003(8)
C22 0.0214(10) 0.0197(9) 0.0148(9) 0.0033(7) -0.0006(7) 0.0024(7)
C23 0.0256(11) 0.0272(11) 0.0216(10) 0.0083(8) 0.0014(8) -0.0005(9)
C24 0.0221(10) 0.0232(10) 0.0219(10) 0.0039(8) 0.0027(8) 0.0034(8)
C25 0.0227(11) 0.046(2) 0.0305(11) -0.0063(10) 0.0014(9) -0.0008(10)
C26 0.0282(11) 0.0587(19) 0.0470(14) -0.014(2) -0.0002(10) -0.0106(18)
C27 0.0285(13) 0.071(3) 0.069(2) -0.0075(18) 0.0174(14) -0.0131(14)
C28 0.045(2) 0.089(3) 0.080(3) -0.031(2) 0.040(2) -0.018(2)
C29 0.0374(15) 0.0559(19) 0.0437(16) -0.0174(14) 0.0199(13) -0.0109(14)
C30 0.0126(8) 0.0251(10) 0.0173(9) -0.0054(7) 0.0006(7) 0.0020(7)
C31 0.0128(8) 0.0196(10) 0.0146(8) -0.0003(6) 0.0021(6) 0.0027(6)
C32 0.0193(10) 0.0224(10) 0.0235(10) -0.0043(8) 0.0068(8) 0.0028(8)
C33 0.0238(11) 0.0376(13) 0.0315(12) -0.0027(10) 0.0091(10) 0.0120(10)
C34 0.0203(10) 0.0215(10) 0.0237(10) -0.0072(8) 0.0059(8) 0.0035(8)
C35 0.0274(11) 0.0273(12) 0.0253(11) -0.0053(9) 0.0050(9) 0.0015(9)
C36 0.0411(14) 0.0300(11) 0.0248(11) -0.0008(9) 0.0078(10) 0.0053(10)
C37 0.0375(14) 0.0396(14) 0.0226(11) -0.0089(10) 0.0012(10) 0.0139(11)
C38 0.0242(11) 0.0377(14) 0.0325(13) -0.0158(11) 0.0011(10) 0.0053(10)
C39 0.0238(11) 0.0259(11) 0.0294(11) -0.0069(9) 0.0075(9) 0.0014(9)
C40 0.0170(9) 0.0216(8) 0.0126(8) -0.0016(7) 0.0027(7) -0.0043(7)
C41 0.0156(9) 0.0191(8) 0.0121(8) -0.0016(7) 0.0013(7) -0.0003(7)
C42 0.0189(9) 0.0203(9) 0.0167(9) -0.0024(7) 0.0008(7) -0.0059(8)
C43 0.0253(11) 0.0288(11) 0.0221(10) -0.0100(8) -0.0004(8) -0.0072(9)
C44 0.0182(10) 0.0216(10) 0.0235(10) -0.0065(8) 0.0016(8) -0.0060(8)
C45 0.0274(12) 0.0199(11) 0.0386(13) -0.0018(9) 0.0046(10) -0.0027(9)
C46 0.0301(12) 0.0223(16) 0.0646(18) -0.0041(12) 0.0060(12) 0.0005(10)
C47 0.0275(13) 0.0316(14) 0.077(2) -0.0137(14) 0.0208(14) -0.0066(11)
C48 0.0310(14) 0.0432(16) 0.0527(18) -0.0083(13) 0.0214(13) -0.0134(12)
C49 0.0251(11) 0.0332(12) 0.0302(12) -0.0009(10) 0.0053(9) -0.0081(10)
S1 0.0280(3) 0.0216(3) 0.0233(3) 0.0031(2) 0.0010(2) 0.0005(2)
O6 0.0357(10) 0.0251(9) 0.0454(11) -0.0013(8) -0.0096(9) 0.0078(8)
O7 0.0398(11) 0.0430(11) 0.0227(8) 0.0089(8) 0.0037(8) -0.0063(9)
O8 0.0547(11) 0.0304(9) 0.0398(9) 0.0016(12) 0.0012(8) -0.0119(13)
C50 0.0477(17) 0.0457(16) 0.0291(13) 0.0077(12) 0.0119(12) 0.0104(14)
F1 0.0853(16) 0.081(2) 0.0776(15) 0.0143(15) 0.0294(13) 0.0575(16)
F2 0.0935(17) 0.0582(12) 0.0272(9) -0.0047(8) 0.0215(10) -0.0035(12)
F3 0.0476(12) 0.0955(18) 0.0442(11) 0.0003(11) 0.0201(9) -0.0188(12)
S2 0.0577(5) 0.0406(4) 0.0438(4) -0.0112(3) 0.0200(4) -0.0135(4)
O9 0.044(3) 0.45(2) 0.086(4) -0.111(8) 0.026(3) -0.036(6)
O10 0.061(2) 0.101(4) 0.0406(19) -0.029(3) -0.0001(16) -0.005(3)
O11 0.63(3) 0.036(3) 0.062(4) -0.001(3) 0.156(9) -0.019(7)
F4 0.085(3) 0.0514(19) 0.0287(14) -0.0083(13) 0.0102(15) 0.0079(17)
F5 0.224(9) 0.032(2) 0.079(4) 0.005(2) 0.061(5) -0.005(3)
F6 0.045(2) 0.189(6) 0.062(3) -0.016(3) 0.0137(19) 0.012(3)
S3 0.0162(2) 0.0496(4) 0.0249(3) -0.0065(3) 0.0029(2) 0.0076(2)
O12 0.0661(17) 0.121(3) 0.0331(12) 0.0266(14) 0.0168(12) 0.0670(18)
O13 0.0305(11) 0.0762(18) 0.088(2) -0.0524(16) 0.0216(12) -0.0143(12)
O14 0.0190(8) 0.0368(10) 0.0337(9) 0.0062(8) 0.0097(7) 0.0062(7)
C52 0.0225(11) 0.0386(14) 0.0317(12) -0.0026(10) 0.0058(10) 0.0027(10)
F7 0.0521(12) 0.0658(14) 0.0858(17) -0.0447(13) 0.0313(12) -0.0238(11)
F8 0.0682(15) 0.0978(19) 0.0335(10) 0.0161(11) 0.0133(9) 0.0400(14)
F9 0.0286(8) 0.0533(10) 0.0433(9) -0.0145(8) 0.0179(7) -0.0002(7)
O1W 0.086(2) 0.0595(17) 0.0546(16) 0.0055(13) 0.0193(15) -0.0070(15)
O2W 0.0536(13) 0.0280(14) 0.0546(13) 0.0061(9) 0.0029(10) 0.0012(9)
O3W 0.0490(11) 0.0833(17) 0.0245(8) -0.0141(14) -0.0006(7) 0.0157(16)

loop_
_atom_type_symbol
_atom_type_description
_atom_type_scat_dispersion_real
_atom_type_scat_dispersion_imag
_atom_type_scat_source
C C 0.0033 0.0016 'International Tables Vol C Tables 4.2.6.8 and 6.1.1.4'
H H 0.0000 0.0000 'International Tables Vol C Tables 4.2.6.8 and 6.1.1.4'
N N 0.0061 0.0033 'International Tables Vol C Tables 4.2.6.8 and 6.1.1.4'
O O 0.0106 0.0060 'International Tables Vol C Tables 4.2.6.8 and 6.1.1.4'
F F 0.0171 0.0103 'International Tables Vol C Tables 4.2.6.8 and 6.1.1.4'
S S 0.1246 0.1234 'International Tables Vol C Tables 4.2.6.8 and 6.1.1.4'
Nd Nd -0.1943 3.0179 'International Tables Vol C Tables 4.2.6.8 and 6.1.1.4'

loop_
_geom_angle_atom_site_label_1
_geom_angle_atom_site_label_2
_geom_angle_atom_site_label_3
_geom_angle
_geom_angle_site_symmetry_1
_geom_angle_site_symmetry_3
_geom_angle_publ_flag
O2 Nd O4 148.21(5) . . ?
O2 Nd O1 84.65(6) . . ?
O4 Nd O1 87.69(6) . . ?
O2 Nd O3 85.83(5) . . ?
O4 Nd O3 83.45(5) . . ?
O1 Nd O3 145.96(6) . . ?
O2 Nd O5 74.28(5) . . ?
O4 Nd O5 74.02(5) . . ?
O1 Nd O5 71.80(5) . . ?
O3 Nd O5 74.16(5) . . ?
O2 Nd N1 128.71(5) . . ?
O4 Nd N1 74.64(5) . . ?
O1 Nd N1 66.25(5) . . ?
O3 Nd N1 140.59(5) . . ?
O5 Nd N1 127.80(5) . . ?
O2 Nd N3 72.58(5) . . ?
O4 Nd N3 128.12(5) . . ?
O1 Nd N3 140.23(5) . . ?
O3 Nd N3 65.63(5) . . ?
O5 Nd N3 128.83(5) . . ?
N1 Nd N3 103.36(6) . . ?
O2 Nd N2 64.13(5) . . ?
O4 Nd N2 141.65(5) . . ?
O1 Nd N2 73.18(6) . . ?
O3 Nd N2 130.09(5) . . ?
O5 Nd N2 127.13(6) . . ?
N1 Nd N2 67.30(5) . . ?
N3 Nd N2 67.65(5) . . ?
O2 Nd N4 139.02(5) . . ?
O4 Nd N4 64.89(5) . . ?
O1 Nd N4 131.17(5) . . ?
O3 Nd N4 73.34(5) . . ?
O5 Nd N4 129.56(5) . . ?
N1 Nd N4 67.80(5) . . ?
N3 Nd N4 66.75(5) . . ?
N2 Nd N4 103.31(5) . . ?
C11 O1 Nd 122.55(14) . . ?
C21 O2 Nd 126.10(13) . . ?
C31 O3 Nd 122.99(13) . . ?
C41 O4 Nd 125.27(13) . . ?
C10 N1 C8 109.52(16) . . ?
C10 N1 C1 109.83(16) . . ?
C8 N1 C1 108.37(16) . . ?
C10 N1 Nd 105.49(12) . . ?
C8 N1 Nd 111.08(12) . . ?
C1 N1 Nd 112.52(12) . . ?
C20 N2 C3 110.31(16) . . ?
C20 N2 C2 108.72(16) . . ?
C3 N2 C2 108.69(16) . . ?
C20 N2 Nd 107.82(12) . . ?
C3 N2 Nd 110.04(12) . . ?
C2 N2 Nd 111.26(12) . . ?
C30 N3 C4 108.65(15) . . ?
C30 N3 C5 110.20(16) . . ?
C4 N3 C5 108.15(16) . . ?
C30 N3 Nd 106.41(12) . . ?
C4 N3 Nd 110.77(12) . . ?
C5 N3 Nd 112.59(12) . . ?
C40 N4 C7 110.36(16) . . ?
C40 N4 C6 108.74(16) . . ?
C7 N4 C6 109.19(16) . . ?
C40 N4 Nd 107.31(12) . . ?
C7 N4 Nd 109.78(12) . . ?
C6 N4 Nd 111.45(11) . . ?
C11 N10 C12 121.56(19) . . ?
C21 N20 C22 120.58(18) . . ?
C31 N30 C32 120.79(18) . . ?
C41 N40 C42 120.63(18) . . ?
N1 C1 C2 113.65(17) . . ?
N2 C2 C1 111.65(17) . . ?
N2 C3 C4 113.62(17) . . ?
N3 C4 C3 111.71(16) . . ?
N3 C5 C6 113.34(17) . . ?
N4 C6 C5 111.72(16) . . ?
N4 C7 C8 113.68(17) . . ?
N1 C8 C7 111.91(16) . . ?
N1 C10 C11 111.02(16) . . ?
O1 C11 N10 122.5(2) . . ?
O1 C11 C10 119.99(16) . . ?
N10 C11 C10 117.48(19) . . ?
N10 C12 C14 111.0(2) . . ?
N10 C12 C13 107.9(2) . . ?
C14 C12 C13 112.7(2) . . ?
C19 C14 C15 118.5(3) . . ?
C19 C14 C12 119.9(3) . . ?
C15 C14 C12 121.6(2) . . ?
C16 C15 C14 120.8(4) . . ?
C15 C16 C17 121.1(5) . . ?
C18 C17 C16 118.9(4) . . ?
C17 C18 C19 121.2(4) . . ?
C14 C19 C18 119.4(4) . . ?
N2 C20 C21 110.96(16) . . ?
O2 C21 N20 121.9(2) . . ?
O2 C21 C20 119.78(17) . . ?
N20 C21 C20 118.30(18) . . ?
N20 C22 C24 110.50(18) . . ?
N20 C22 C23 108.60(18) . . ?
C24 C22 C23 113.87(18) . . ?
C25 C24 C29 119.3(2) . . ?
C25 C24 C22 121.9(2) . . ?
C29 C24 C22 118.8(2) . . ?
C24 C25 C26 120.8(3) . . ?
C27 C26 C25 119.8(3) . . ?
C28 C27 C26 119.5(3) . . ?
C27 C28 C29 120.7(3) . . ?
C24 C29 C28 120.0(3) . . ?
N3 C30 C31 111.13(16) . . ?
O3 C31 N30 121.86(19) . . ?
O3 C31 C30 120.55(18) . . ?
N30 C31 C30 117.57(18) . . ?
N30 C32 C34 111.15(18) . . ?
N30 C32 C33 109.04(19) . . ?
C34 C32 C33 112.50(19) . . ?
C39 C34 C35 118.5(2) . . ?
C39 C34 C32 119.9(2) . . ?
C35 C34 C32 121.6(2) . . ?
C36 C35 C34 120.3(2) . . ?
C35 C36 C37 120.4(3) . . ?
C38 C37 C36 119.4(2) . . ?
C37 C38 C39 120.5(3) . . ?
C38 C39 C34 121.0(3) . . ?
N4 C40 C41 110.94(16) . . ?
O4 C41 N40 121.8(2) . . ?
O4 C41 C40 119.91(18) . . ?
N40 C41 C40 118.18(18) . . ?
N40 C42 C44 110.76(18) . . ?
N40 C42 C43 108.47(18) . . ?
C44 C42 C43 112.57(18) . . ?
C49 C44 C45 119.2(2) . . ?
C49 C44 C42 120.0(2) . . ?
C45 C44 C42 120.7(2) . . ?
C46 C45 C44 119.9(3) . . ?
C47 C46 C45 120.0(3) . . ?
C46 C47 C48 120.8(3) . . ?
C47 C48 C49 119.3(3) . . ?
C48 C49 C44 120.7(3) . . ?
O6 S1 O8 114.53(14) . . ?
O6 S1 O7 114.73(13) . . ?
O8 S1 O7 115.03(12) . . ?
O6 S1 C50 103.66(14) . . ?
O8 S1 C50 103.45(15) . . ?
O7 S1 C50 103.23(14) . . ?
F1 C50 F3 108.1(3) . . ?
F1 C50 F2 108.4(3) . . ?
F3 C50 F2 108.0(3) . . ?
F1 C50 S1 110.8(2) . . ?
F3 C50 S1 110.9(2) . . ?
F2 C50 S1 110.5(2) . . ?
O11 S2 O9 120.6(10) . . ?
O11 S2 O9' 55.6(8) . . ?
O9 S2 O9' 161.3(5) . . ?
O11 S2 O10 119.2(7) . . ?
O9 S2 O10 109.4(5) . . ?
O9' S2 O10 65.8(4) . . ?
O11 S2 O10' 57.8(7) . . ?
O9 S2 O10' 66.5(6) . . ?
O9' S2 O10' 113.3(4) . . ?
O10 S2 O10' 165.6(4) . . ?
O11 S2 O11' 135.9(5) . . ?
O9 S2 O11' 53.2(4) . . ?
O9' S2 O11' 114.7(4) . . ?
O10 S2 O11' 58.6(3) . . ?
O10' S2 O11' 112.4(4) . . ?
O11 S2 C51' 118.3(5) . . ?
O9 S2 C51' 93.3(5) . . ?
O9' S2 C51' 104.4(4) . . ?
O10 S2 C51' 88.9(4) . . ?
O10' S2 C51' 104.9(4) . . ?
O11' S2 C51' 105.9(4) . . ?
O11 S2 C51 103.5(4) . . ?
O9 S2 C51 98.8(4) . . ?
O9' S2 C51 99.9(4) . . ?
O10 S2 C51 100.4(3) . . ?
O10' S2 C51 93.9(4) . . ?
O11' S2 C51 120.5(4) . . ?
C51' S2 C51 15.3(3) . . ?
F6 C51 F5 106.6(6) . . ?
F6 C51 F4 104.1(6) . . ?
F5 C51 F4 105.4(6) . . ?
F6 C51 S2 113.2(5) . . ?
F5 C51 S2 113.1(6) . . ?
F4 C51 S2 113.6(4) . . ?
F4' C51' F6' 106.9(8) . . ?
F4' C51' F5' 109.5(7) . . ?
F6' C51' F5' 104.9(7) . . ?
F4' C51' S2 111.7(6) . . ?
F6' C51' S2 111.7(6) . . ?
F5' C51' S2 111.8(7) . . ?
O12 S3 O14 116.11(16) . . ?
O12 S3 O13 116.3(2) . . ?
O14 S3 O13 112.40(13) . . ?
O12 S3 C52 103.26(15) . . ?
O14 S3 C52 103.95(12) . . ?
O13 S3 C52 102.38(15) . . ?
F8 C52 F7 105.6(3) . . ?
F8 C52 F9 109.2(2) . . ?
F7 C52 F9 107.2(2) . . ?
F8 C52 S3 112.1(2) . . ?
F7 C52 S3 110.2(2) . . ?
F9 C52 S3 112.36(18) . . ?

loop_
_geom_bond_atom_site_label_1
_geom_bond_atom_site_label_2
_geom_bond_distance
_geom_bond_site_symmetry_2
_geom_bond_publ_flag
Nd O2 2.3921(15) . ?
Nd O4 2.4024(15) . ?
Nd O1 2.4141(16) . ?
Nd O3 2.4192(15) . ?
Nd O5 2.5011(17) . ?
Nd N1 2.6768(18) . ?
Nd N3 2.6904(18) . ?
Nd N2 2.7151(18) . ?
Nd N4 2.7248(18) . ?
O1 C11 1.245(3) . ?
O2 C21 1.247(2) . ?
O3 C31 1.251(3) . ?
O4 C41 1.258(2) . ?
N1 C10 1.480(3) . ?
N1 C8 1.491(3) . ?
N1 C1 1.492(3) . ?
N2 C20 1.481(3) . ?
N2 C3 1.486(3) . ?
N2 C2 1.490(3) . ?
N3 C30 1.479(3) . ?
N3 C4 1.493(3) . ?
N3 C5 1.496(3) . ?
N4 C40 1.477(3) . ?
N4 C7 1.491(3) . ?
N4 C6 1.492(3) . ?
N10 C11 1.324(2) . ?
N10 C12 1.473(3) . ?
N20 C21 1.320(2) . ?
N20 C22 1.477(3) . ?
N30 C31 1.325(3) . ?
N30 C32 1.471(3) . ?
N40 C41 1.319(3) . ?
N40 C42 1.471(3) . ?
C1 C2 1.532(3) . ?
C3 C4 1.518(3) . ?
C5 C6 1.517(3) . ?
C7 C8 1.520(3) . ?
C10 C11 1.515(3) . ?
C12 C14 1.517(4) . ?
C12 C13 1.523(4) . ?
C14 C19 1.397(4) . ?
C14 C15 1.398(5) . ?
C15 C16 1.378(5) . ?
C16 C17 1.380(7) . ?
C17 C18 1.374(8) . ?
C18 C19 1.407(6) . ?
C20 C21 1.514(3) . ?
C22 C24 1.518(3) . ?
C22 C23 1.523(3) . ?
C24 C25 1.379(3) . ?
C24 C29 1.380(4) . ?
C25 C26 1.388(4) . ?
C26 C27 1.385(5) . ?
C27 C28 1.374(6) . ?
C28 C29 1.391(5) . ?
C30 C31 1.511(3) . ?
C32 C34 1.519(3) . ?
C32 C33 1.526(3) . ?
C34 C39 1.390(3) . ?
C34 C35 1.400(3) . ?
C35 C36 1.392(4) . ?
C36 C37 1.392(4) . ?
C37 C38 1.378(4) . ?
C38 C39 1.387(4) . ?
C40 C41 1.512(3) . ?
C42 C44 1.515(3) . ?
C42 C43 1.520(3) . ?
C44 C49 1.392(3) . ?
C44 C45 1.398(3) . ?
C45 C46 1.391(4) . ?
C46 C47 1.382(5) . ?
C47 C48 1.382(5) . ?
C48 C49 1.391(4) . ?
S1 O6 1.439(2) . ?
S1 O8 1.442(3) . ?
S1 O7 1.442(2) . ?
S1 C50 1.820(3) . ?
C50 F1 1.319(4) . ?
C50 F3 1.335(4) . ?
C50 F2 1.334(4) . ?
S2 O11 1.289(7) . ?
S2 O9 1.403(9) . ?
S2 O9' 1.433(7) . ?
S2 O10 1.443(5) . ?
S2 O10' 1.455(8) . ?
S2 O11' 1.458(7) . ?
S2 C51' 1.741(9) . ?
S2 C51 1.830(7) . ?
C51 F6 1.297(7) . ?
C51 F5 1.322(7) . ?
C51 F4 1.325(7) . ?
C51' F4' 1.292(9) . ?
C51' F6' 1.294(9) . ?
C51' F5' 1.318(9) . ?
S3 O12 1.426(3) . ?
S3 O14 1.4357(18) . ?
S3 O13 1.453(3) . ?
S3 C52 1.814(3) . ?
C52 F8 1.316(3) . ?
C52 F7 1.324(4) . ?
C52 F9 1.327(3) . ?

loop_
_geom_hbond_atom_site_label_D
_geom_hbond_atom_site_label_H
_geom_hbond_atom_site_label_A
_geom_hbond_distance_DH
_geom_hbond_distance_HA
_geom_hbond_distance_DA
_geom_hbond_angle_DHA
_geom_hbond_site_symmetry_A
O5 H051 O6 0.85 1.98 2.817(3) 169.0 .
O5 H052 O10' 0.85 2.15 2.949(8) 155.9 .
N10 H10 O14 0.88 2.11 2.889(3) 147.2 1_455
N20 H20 O7 0.88 2.12 2.969(3) 161.5 2_657
N30 H30 O13 0.88 2.05 2.906(3) 163.6 .
N40 H40 O3W 0.88 1.97 2.841(3) 173.4 2_556
O1W H1W1 O2W 0.84 2.05 2.772(4) 144.1 .
O1W H2W1 O5 0.84 2.38 3.157(4) 154.0 .
O2W H1W2 O11' 0.84 2.16 2.873(6) 142.7 .
O2W H1W2 O9 0.84 1.96 2.784(7) 165.0 .
O2W H2W2 O8 0.84 2.03 2.868(3) 179.0 .
O3W H1W3 O9' 0.84 2.30 3.140(8) 174.1 .
O3W H1W3 O10 0.84 2.27 2.951(5) 138.3 .
O3W H2W3 O12 0.84 2.23 3.046(6) 164.4 1_445

loop_
_geom_torsion_atom_site_label_1
_geom_torsion_atom_site_label_2
_geom_torsion_atom_site_label_3
_geom_torsion_atom_site_label_4
_geom_torsion
_geom_torsion_site_symmetry_1
_geom_torsion_site_symmetry_2
_geom_torsion_site_symmetry_3
_geom_torsion_site_symmetry_4
_geom_torsion_publ_flag
C7 C8 N1 C1 78.8(2) . . . . ?
C8 N1 C1 C2 -162.58(17) . . . . ?
N1 C1 C2 N2 57.4(2) . . . . ?
C1 C2 N2 C3 77.7(2) . . . . ?
C2 N2 C3 C4 -164.03(16) . . . . ?
N2 C3 C4 N3 61.1(2) . . . . ?
C3 C4 N3 C5 78.9(2) . . . . ?
C4 N3 C5 C6 -162.96(17) . . . . ?
N3 C5 C6 N4 58.0(2) . . . . ?
C5 C6 N4 C7 77.6(2) . . . . ?
C6 N4 C7 C8 -163.39(17) . . . . ?
N4 C7 C8 N1 60.5(2) . . . . ?
C7 C8 N1 C1 78.8(2) . . . . ?
N1 C10 C11 O1 -36.3(3) . . . . ?
N2 C20 C21 O2 -23.4(3) . . . . ?
N3 C30 C31 O3 -31.8(3) . . . . ?
N4 C40 C41 O4 -31.5(3) . . . . ?
